data_7121894
loop_
_publ_author_name
'Bai, Yunping'
'Zhang, Jianying'
'Cui, Chunming'

_publ_section_title
;
 An arene-tethered silylene ligand enabling reversible dinitrogen binding
 to iron and catalytic silylation.
;
_journal_issue 58
_journal_name_full 'Chemical communications (Cambridge, England)'
_journal_page_first 8124
_journal_page_last 8127
_journal_paper_doi 10.1039/c8cc03734e
_journal_volume 54
_journal_year 2018
_chemical_formula_moiety 'C33 H51 Fe N5 Si'
_chemical_formula_sum 'C33 H51 Fe N5 Si'
_chemical_formula_weight 601.73
_space_group_crystal_system monoclinic
_space_group_IT_number 14
_space_group_name_Hall '-P 2ybc'
_space_group_name_H-M_alt 'P 1 21/c 1'
_symmetry_space_group_name_Hall '-P 2ybc'
_symmetry_space_group_name_H-M 'P 1 21/c 1'
_atom_sites_solution_hydrogens geom
_atom_sites_solution_primary direct
_atom_sites_solution_secondary difmap
_audit_creation_date 2016-12-13
_audit_creation_method
;
Olex2 1.2
(compiled 2016.02.19 svn.r3266 for OlexSys, GUI svn.r5155)
;
_audit_update_record
;
2018-03-21 deposited with the CCDC.
2018-06-28 downloaded from the CCDC.
;
_cell_angle_alpha 90.00
_cell_angle_beta 103.40(3)
_cell_angle_gamma 90.00
_cell_formula_units_Z 4
_cell_length_a 19.752(12)
_cell_length_b 8.725(5)
_cell_length_c 19.801(10)
_cell_measurement_reflns_used 3213
_cell_measurement_temperature 113
_cell_measurement_theta_max 27.2
_cell_measurement_theta_min 3.2
_cell_volume 3320(3)
_computing_cell_refinement
;
CrystalClear-SM Expert 2.1 b42 (Rigaku, 2015)
;
_computing_data_collection
;
CrystalClear-SM Expert 2.1 b42 (Rigaku, 2015)
;
_computing_data_reduction
;
CrystalClear-SM Expert 2.1 b42 (Rigaku, 2015)
;
_computing_molecular_graphics 'Olex2 (Dolomanov et al., 2009)'
_computing_publication_material 'Olex2 (Dolomanov et al., 2009)'
_computing_structure_refinement 'XH (Sheldrick, 2008)'
_computing_structure_solution 'SHELXS-97 (Sheldrick, 1990)'
_diffrn_ambient_temperature 113
_diffrn_detector PILT
_diffrn_detector_area_resol_mean 5.8140
_diffrn_measured_fraction_theta_full 0.988
_diffrn_measured_fraction_theta_max 0.988
_diffrn_measurement_details
;
scan:
    Number of images: 360
               Slice: -105.0000 - 75.0000
         Image width: 0.5000
            Exp time: 13.0000
       Rotation axis: Omega
               Omega: 0.0000
                 Chi: 45.0000
                 Phi: 0.0000
                 XTD: 44.9170
              2theta: -15.1669
scan:
    Number of images: 300
               Slice: -105.0000 - 45.0000
         Image width: 0.5000
            Exp time: 13.0000
       Rotation axis: Omega
               Omega: 0.0000
                 Chi: 45.0000
                 Phi: 90.0000
                 XTD: 44.9170
              2theta: -15.1669
scan:
    Number of images: 200
               Slice: -105.0000 - -5.0000
         Image width: 0.5000
            Exp time: 13.0000
       Rotation axis: Omega
               Omega: 0.0000
                 Chi: 45.0000
                 Phi: 180.0000
                 XTD: 44.9170
              2theta: -15.1669
;
_diffrn_measurement_device
;
AFC10: Fixed Chi 2 circle
;
_diffrn_measurement_device_type
;
Rigaku Pilatus 200K
;
_diffrn_measurement_method 'profile data from \w-scans'
_diffrn_measurement_specimen_support Fiber
_diffrn_orient_matrix_type d*Trek
_diffrn_orient_matrix_UB_11 0.077898
_diffrn_orient_matrix_UB_12 -0.058659
_diffrn_orient_matrix_UB_13 -0.060219
_diffrn_orient_matrix_UB_21 0.023210
_diffrn_orient_matrix_UB_22 0.044494
_diffrn_orient_matrix_UB_23 -0.013302
_diffrn_orient_matrix_UB_31 0.023983
_diffrn_orient_matrix_UB_32 -0.013367
_diffrn_orient_matrix_UB_33 0.044213
_diffrn_radiation_monochromator Confocal
_diffrn_radiation_type MoK\a
_diffrn_radiation_wavelength 0.71075
_diffrn_reflns_av_R_equivalents 0.0814
_diffrn_reflns_av_unetI/netI 0.0749
_diffrn_reflns_limit_h_max 25
_diffrn_reflns_limit_h_min -24
_diffrn_reflns_limit_k_max 11
_diffrn_reflns_limit_k_min -10
_diffrn_reflns_limit_l_max 25
_diffrn_reflns_limit_l_min -25
_diffrn_reflns_number 31563
_diffrn_reflns_theta_full 27.60
_diffrn_reflns_theta_max 27.60
_diffrn_reflns_theta_min 3.15
_diffrn_source 'Rotating Anode'
_diffrn_source_current 24.0
_diffrn_source_power 1.2
_diffrn_source_voltage 50.0
_exptl_absorpt_coefficient_mu 0.519
_exptl_absorpt_correction_T_max 1.000
_exptl_absorpt_correction_T_min 0.848
_exptl_absorpt_correction_type multi-scan
_exptl_crystal_colour Colorless
_exptl_crystal_density_diffrn 1.204
_exptl_crystal_density_method 'not measured'
_exptl_crystal_description Prism
_exptl_crystal_F_000 1296
_exptl_crystal_preparation Fiber
_exptl_crystal_size_max 0.2
_exptl_crystal_size_mid 0.2
_exptl_crystal_size_min 0.2
_refine_diff_density_max 0.934
_refine_diff_density_min -1.333
_refine_diff_density_rms 0.084
_refine_ls_extinction_method none
_refine_ls_goodness_of_fit_ref 1.065
_refine_ls_hydrogen_treatment constr
_refine_ls_matrix_type full
_refine_ls_number_parameters 523
_refine_ls_number_reflns 7613
_refine_ls_number_restraints 12
_refine_ls_restrained_S_all 1.072
_refine_ls_R_factor_all 0.1230
_refine_ls_R_factor_gt 0.0650
_refine_ls_shift/su_max 0.000
_refine_ls_shift/su_mean 0.000
_refine_ls_structure_factor_coef Fsqd
_refine_ls_weighting_details 'calc w=1/[\s^2^(Fo^2^)+(0.0040P)^2^+9.9644P] where P=(Fo^2^+2Fc^2^)/3'
_refine_ls_weighting_scheme calc
_refine_ls_wR_factor_gt 0.1154
_refine_ls_wR_factor_ref 0.1436
_reflns_number_gt 4830
_reflns_number_total 7613
_reflns_threshold_expression >2sigma(I)
_cod_data_source_file c8cc03734e2.cif
_cod_data_source_block m20161211c_pl
_cod_depositor_comments
;
The following automatic conversions were performed:

'_exptl_absorpt_correction_type' value 'Multi-scan' changed to
'multi-scan' according to
/home/data/users/saulius/crontab/automatic-downloads/rss-feeds/RSC/lib/dictionaries/cif_core.dic
dictionary named 'cif_core.dic' version 2.4.2 from 2011-04-26.

Automatic conversion script
Id: cif_fix_values 4973 2017-02-22 13:04:09Z antanas 

 Adding full bibliography for 7121893--7121897.cif.
;
_cod_database_code 7121894
_olex2_refinement_description
;
1. Fixed Uiso
 At 1.2 times of:
  All C(H) groups, All C(H,H) groups
 At 1.5 times of:
  All C(H,H,H) groups
2. Uiso/Uaniso restraints and constraints
Uanis(C1) \\sim Ueq: with sigma of 0.01 and sigma for terminal atoms of 0.02
Uanis(N2) \\sim Ueq: with sigma of 0.01 and sigma for terminal atoms of 0.02
3. Others
 Sof(H28A)=Sof(C31')=Sof(H31')=Sof(C32')=Sof(H32D)=Sof(H32E)=Sof(H32F)=
 Sof(C33')=Sof(H33D)=Sof(H33E)=Sof(H33F)=Sof(C16')=Sof(H16C)=Sof(H16D)=
 Sof(C20')=Sof(H20D)=Sof(H20E)=Sof(H20F)=Sof(C19')=Sof(H19D)=Sof(H19E)=
 Sof(H19F)=Sof(C21')=Sof(H21D)=Sof(H21E)=Sof(H21F)=Sof(C29')=Sof(H29D)=
 Sof(H29E)=Sof(H29F)=Sof(C9')=Sof(H9'A)=Sof(H9'B)=Sof(H9'C)=Sof(C13')=Sof(H13D)=
 Sof(H13E)=Sof(H13F)=Sof(C14')=Sof(H14D)=Sof(H14E)=Sof(H14F)=Sof(C15')=
 Sof(H15D)=Sof(H15E)=Sof(H15F)=Sof(C11')=Sof(H11D)=Sof(H11E)=Sof(H11F)=
 Sof(C10')=Sof(H10D)=Sof(H10E)=Sof(H10F)=Sof(C30')=Sof(H30D)=Sof(H30E)=
 Sof(H30F)=1-FVAR(1)
 Sof(H28)=Sof(C33)=Sof(H33A)=Sof(H33B)=Sof(H33C)=Sof(C32)=Sof(H32A)=Sof(H32B)=
 Sof(H32C)=Sof(C31)=Sof(H31)=Sof(C16)=Sof(H16A)=Sof(H16B)=Sof(C21)=Sof(H21A)=
 Sof(H21B)=Sof(H21C)=Sof(C20)=Sof(H20A)=Sof(H20B)=Sof(H20C)=Sof(C19)=Sof(H19A)=
 Sof(H19B)=Sof(H19C)=Sof(C29)=Sof(H29A)=Sof(H29B)=Sof(H29C)=Sof(C30)=Sof(H30A)=
 Sof(H30B)=Sof(H30C)=Sof(C15)=Sof(H15A)=Sof(H15B)=Sof(H15C)=Sof(C14)=Sof(H14A)=
 Sof(H14B)=Sof(H14C)=Sof(C13)=Sof(H13A)=Sof(H13B)=Sof(H13C)=Sof(C9)=Sof(H9A)=
 Sof(H9B)=Sof(H9C)=Sof(C10)=Sof(H10A)=Sof(H10B)=Sof(H10C)=Sof(C11)=Sof(H11A)=
 Sof(H11B)=Sof(H11C)=FVAR(1)
4.a Ternary CH refined with riding coordinates:
 C28(H28), C28(H28A), C31(H31), C31'(H31')
4.b Secondary CH2 refined with riding coordinates:
 C16(H16A,H16B), C16'(H16C,H16D)
4.c Aromatic/amide H refined with riding coordinates:
 C26(H26), C6(H6), C24(H24), C25(H25), C7(H7), C4(H4), C5(H5), C3(H3)
4.d Idealised Me refined as rotating group:
 C33(H33A,H33B,H33C), C32(H32A,H32B,H32C), C21(H21A,H21B,H21C), C20(H20A,H20B,
 H20C), C19(H19A,H19B,H19C), C29(H29A,H29B,H29C), C30(H30A,H30B,H30C), C15(H15A,
 H15B,H15C), C14(H14A,H14B,H14C), C13(H13A,H13B,H13C), C9(H9A,H9B,H9C),
 C10(H10A,H10B,H10C), C11(H11A,H11B,H11C), C32'(H32D,H32E,H32F), C33'(H33D,H33E,
 H33F), C20'(H20D,H20E,H20F), C19'(H19D,H19E,H19F), C21'(H21D,H21E,H21F),
 C29'(H29D,H29E,H29F), C9'(H9'A,H9'B,H9'C), C13'(H13D,H13E,H13F), C14'(H14D,
 H14E,H14F), C15'(H15D,H15E,H15F), C11'(H11D,H11E,H11F), C10'(H10D,H10E,H10F),
 C30'(H30D,H30E,H30F)
;
_olex2_submission_special_instructions 'No special instructions were received'

loop_
_space_group_symop_id
_space_group_symop_operation_xyz
1 'x, y, z'
2 '-x, y+1/2, -z+1/2'
3 '-x, -y, -z'
4 'x, -y-1/2, z-1/2'

loop_
_atom_site_label
_atom_site_type_symbol
_atom_site_fract_x
_atom_site_fract_y
_atom_site_fract_z
_atom_site_U_iso_or_equiv
_atom_site_adp_type
_atom_site_occupancy
_atom_site_calc_flag
_atom_site_disorder_assembly
_atom_site_disorder_group
_atom_site_refinement_flags_posn
_atom_site_refinement_flags_adp
Fe1 Fe 0.25726(3) 0.34510(6) 0.47341(3) 0.02463(14) Uani 1 d A . . .
Si1 Si 0.26137(8) 0.59268(13) 0.47871(7) 0.0558(4) Uani 1 d . . . .
N2 N 0.2801(2) 0.6998(5) 0.5620(2) 0.0654(15) Uani 1 d A . . U
N3 N 0.12938(17) 0.4933(4) 0.3584(2) 0.0469(11) Uani 1 d A . . .
N4 N 0.33200(19) 0.3489(4) 0.54191(18) 0.0416(9) Uani 1 d . . . .
N5 N 0.3794(2) 0.3629(4) 0.5863(2) 0.0647(14) Uani 1 d A . . .
N1 N 0.3420(3) 0.7083(4) 0.48790(19) 0.0685(15) Uani 1 d A . . .
C26 C 0.25731(18) 0.1739(4) 0.39797(18) 0.0260(8) Uani 1 d . . . .
H26 H 0.2929 0.1298 0.3809 0.031 Uiso 1 calc A . R .
C27 C 0.22282(18) 0.3048(4) 0.36507(17) 0.0234(8) Uani 1 d A . . .
C17 C 0.13859(17) 0.6342(4) 0.36805(17) 0.0229(7) Uani 1 d . . . .
C22 C 0.16924(17) 0.3694(4) 0.39332(19) 0.0257(8) Uani 1 d . . . .
C28 C 0.2363(2) 0.3642(5) 0.29767(19) 0.0400(11) Uani 1 d . . . .
H28 H 0.2282 0.4750 0.2939 0.048 Uiso 0.491(3) calc A 1 R .
H28A H 0.2376 0.4763 0.3013 0.048 Uiso 0.509(3) calc A 2 R .
C6 C 0.5028(2) 0.8046(5) 0.6904(2) 0.0362(10) Uani 1 d . . . .
H6 H 0.5385 0.7445 0.7162 0.043 Uiso 1 calc . . R .
C24 C 0.1856(2) 0.1723(4) 0.4827(2) 0.0364(10) Uani 1 d . . . .
H24 H 0.1744 0.1281 0.5214 0.044 Uiso 1 calc A . R .
C25 C 0.2388(2) 0.1091(4) 0.4561(2) 0.0300(9) Uani 1 d A . . .
H25 H 0.2624 0.0229 0.4771 0.036 Uiso 1 calc . . R .
C7 C 0.4491(2) 0.7364(4) 0.64223(19) 0.0302(9) Uani 1 d A . . .
H7 H 0.4485 0.6307 0.6361 0.036 Uiso 1 calc . . R .
C1 C 0.3401(3) 0.7487(5) 0.5528(2) 0.0519(14) Uani 1 d A . . U
C4 C 0.4523(3) 1.0488(5) 0.6618(3) 0.082(2) Uani 1 d . . . .
H4 H 0.4530 1.1544 0.6682 0.099 Uiso 1 calc . . R .
C5 C 0.5038(2) 0.9601(5) 0.7002(2) 0.0431(11) Uani 1 d . . . .
H5 H 0.5396 1.0050 0.7331 0.052 Uiso 1 calc . . R .
C2 C 0.3972(2) 0.8245(5) 0.6039(2) 0.0450(12) Uani 1 d . . . .
C23 C 0.1488(2) 0.3019(4) 0.4518(2) 0.0357(10) Uani 1 d A . . .
C12 C 0.2512(2) 0.7045(6) 0.6243(3) 0.0650(18) Uani 1 d . . . .
C8 C 0.3932(4) 0.7389(5) 0.4462(2) 0.073(2) Uani 1 d . . . .
C18 C 0.0894(2) 0.7485(5) 0.3247(3) 0.0541(15) Uani 1 d A . . .
C3 C 0.3993(3) 0.9814(6) 0.6134(3) 0.093(3) Uani 1 d A . . .
H3 H 0.3644 1.0423 0.5867 0.112 Uiso 1 calc . . R .
C33 C 0.0625(4) 0.2965(8) 0.5264(4) 0.0284(17) Uani 0.491(3) d A 1 . .
H33A H 0.0539 0.1881 0.5241 0.043 Uiso 0.491(3) calc A 1 GR .
H33B H 0.0228 0.3487 0.5357 0.043 Uiso 0.491(3) calc A 1 GR .
H33C H 0.1027 0.3179 0.5628 0.043 Uiso 0.491(3) calc A 1 GR .
C32 C 0.0145(4) 0.3048(11) 0.3984(5) 0.0330(19) Uani 0.491(3) d A 1 . .
H32A H 0.0219 0.3430 0.3552 0.050 Uiso 0.491(3) calc A 1 GR .
H32B H -0.0279 0.3469 0.4063 0.050 Uiso 0.491(3) calc A 1 GR .
H32C H 0.0111 0.1951 0.3964 0.050 Uiso 0.491(3) calc A 1 GR .
C31 C 0.0751(5) 0.3516(11) 0.4572(4) 0.0208(18) Uani 0.491(3) d A 1 . .
H31 H 0.0752 0.4639 0.4588 0.025 Uiso 0.491(3) calc A 1 R .
C16 C 0.2143(3) 0.7108(7) 0.4005(3) 0.0176(14) Uani 0.491(3) d A 1 . .
H16A H 0.2083 0.8153 0.4148 0.021 Uiso 0.491(3) calc A 1 R .
H16B H 0.2416 0.7131 0.3657 0.021 Uiso 0.491(3) calc A 1 R .
C21 C 0.0538(5) 0.6540(10) 0.2473(4) 0.051(3) Uani 0.491(3) d A 1 . .
H21A H 0.0906 0.6160 0.2276 0.076 Uiso 0.491(3) calc A 1 GR .
H21B H 0.0254 0.7239 0.2154 0.076 Uiso 0.491(3) calc A 1 GR .
H21C H 0.0258 0.5699 0.2563 0.076 Uiso 0.491(3) calc A 1 GR .
C20 C 0.0412(5) 0.8256(13) 0.3443(5) 0.052(3) Uani 0.491(3) d A 1 . .
H20A H 0.0087 0.7560 0.3571 0.078 Uiso 0.491(3) calc A 1 GR .
H20B H 0.0174 0.8895 0.3068 0.078 Uiso 0.491(3) calc A 1 GR .
H20C H 0.0620 0.8884 0.3834 0.078 Uiso 0.491(3) calc A 1 GR .
C19 C 0.1428(5) 0.8541(18) 0.2899(7) 0.033(3) Uani 0.491(3) d A 1 . .
H19A H 0.1702 0.9192 0.3248 0.049 Uiso 0.491(3) calc A 1 GR .
H19B H 0.1160 0.9160 0.2532 0.049 Uiso 0.491(3) calc A 1 GR .
H19C H 0.1730 0.7880 0.2715 0.049 Uiso 0.491(3) calc A 1 GR .
C29 C 0.3208(5) 0.3239(16) 0.2984(6) 0.030(2) Uani 0.491(3) d A 1 . .
H29A H 0.3500 0.3543 0.3421 0.044 Uiso 0.491(3) calc A 1 GR .
H29B H 0.3343 0.3789 0.2616 0.044 Uiso 0.491(3) calc A 1 GR .
H29C H 0.3258 0.2158 0.2919 0.044 Uiso 0.491(3) calc A 1 GR .
C30 C 0.1964(5) 0.2866(12) 0.2357(5) 0.032(2) Uani 0.491(3) d A 1 . .
H30A H 0.2060 0.1786 0.2393 0.048 Uiso 0.491(3) calc A 1 GR .
H30B H 0.2094 0.3266 0.1953 0.048 Uiso 0.491(3) calc A 1 GR .
H30C H 0.1476 0.3034 0.2317 0.048 Uiso 0.491(3) calc A 1 GR .
C15 C 0.3006(4) 0.6538(11) 0.7008(4) 0.037(2) Uani 0.491(3) d A 1 . .
H15A H 0.3229 0.5578 0.6964 0.056 Uiso 0.491(3) calc A 1 GR .
H15B H 0.2721 0.6433 0.7338 0.056 Uiso 0.491(3) calc A 1 GR .
H15C H 0.3353 0.7310 0.7166 0.056 Uiso 0.491(3) calc A 1 GR .
C14 C 0.2101(4) 0.8380(9) 0.6376(5) 0.037(2) Uani 0.491(3) d A 1 . .
H14A H 0.2377 0.9293 0.6399 0.056 Uiso 0.491(3) calc A 1 GR .
H14B H 0.1968 0.8240 0.6809 0.056 Uiso 0.491(3) calc A 1 GR .
H14C H 0.1692 0.8476 0.6007 0.056 Uiso 0.491(3) calc A 1 GR .
C13 C 0.1912(4) 0.5556(8) 0.6260(4) 0.0290(18) Uani 0.491(3) d A 1 . .
H13A H 0.1535 0.5624 0.5856 0.044 Uiso 0.491(3) calc A 1 GR .
H13B H 0.1733 0.5649 0.6669 0.044 Uiso 0.491(3) calc A 1 GR .
H13C H 0.2140 0.4584 0.6264 0.044 Uiso 0.491(3) calc A 1 GR .
C9 C 0.4026(4) 0.6086(9) 0.3909(4) 0.0298(18) Uani 0.491(3) d A 1 . .
H9A H 0.4163 0.5139 0.4149 0.045 Uiso 0.491(3) calc A 1 GR .
H9B H 0.4377 0.6402 0.3675 0.045 Uiso 0.491(3) calc A 1 GR .
H9C H 0.3593 0.5943 0.3575 0.045 Uiso 0.491(3) calc A 1 GR .
C10 C 0.3931(4) 0.8912(9) 0.4087(4) 0.0339(19) Uani 0.491(3) d A 1 . .
H10A H 0.3504 0.9017 0.3741 0.051 Uiso 0.491(3) calc A 1 GR .
H10B H 0.4317 0.8942 0.3868 0.051 Uiso 0.491(3) calc A 1 GR .
H10C H 0.3972 0.9736 0.4415 0.051 Uiso 0.491(3) calc A 1 GR .
C11 C 0.4840(4) 0.7382(9) 0.4891(4) 0.0315(18) Uani 0.491(3) d A 1 . .
H11A H 0.4945 0.8270 0.5182 0.047 Uiso 0.491(3) calc A 1 GR .
H11B H 0.5115 0.7399 0.4550 0.047 Uiso 0.491(3) calc A 1 GR .
H11C H 0.4946 0.6474 0.5169 0.047 Uiso 0.491(3) calc A 1 GR .
C31' C 0.0943(4) 0.3675(11) 0.4897(4) 0.0216(18) Uani 0.509(3) d A 2 . .
H31' H 0.0923 0.4789 0.4829 0.026 Uiso 0.509(3) calc A 2 R .
C32' C 0.0265(4) 0.2994(10) 0.4473(5) 0.0340(19) Uani 0.509(3) d A 2 . .
H32D H 0.0213 0.3253 0.3992 0.051 Uiso 0.509(3) calc A 2 GR .
H32E H -0.0119 0.3402 0.4635 0.051 Uiso 0.509(3) calc A 2 GR .
H32F H 0.0277 0.1900 0.4524 0.051 Uiso 0.509(3) calc A 2 GR .
C33' C 0.1023(4) 0.3359(10) 0.5669(4) 0.0324(18) Uani 0.509(3) d A 2 . .
H33D H 0.0977 0.2280 0.5740 0.049 Uiso 0.509(3) calc A 2 GR .
H33E H 0.0669 0.3903 0.5832 0.049 Uiso 0.509(3) calc A 2 GR .
H33F H 0.1474 0.3697 0.5921 0.049 Uiso 0.509(3) calc A 2 GR .
C16' C 0.1718(3) 0.6920(7) 0.4340(3) 0.0202(15) Uani 0.509(3) d A 2 . .
H16C H 0.1402 0.6813 0.4646 0.024 Uiso 0.509(3) calc A 2 R .
H16D H 0.1801 0.8006 0.4294 0.024 Uiso 0.509(3) calc A 2 R .
C20' C 0.0207(3) 0.6739(8) 0.2964(4) 0.0259(16) Uani 0.509(3) d A 2 . .
H20D H 0.0245 0.6055 0.2594 0.039 Uiso 0.509(3) calc A 2 GR .
H20E H -0.0136 0.7509 0.2789 0.039 Uiso 0.509(3) calc A 2 GR .
H20F H 0.0070 0.6171 0.3326 0.039 Uiso 0.509(3) calc A 2 GR .
C19' C 0.1131(4) 0.8580(18) 0.2859(7) 0.029(2) Uani 0.509(3) d A 2 . .
H19D H 0.1493 0.9167 0.3155 0.043 Uiso 0.509(3) calc A 2 GR .
H19E H 0.0755 0.9247 0.2649 0.043 Uiso 0.509(3) calc A 2 GR .
H19F H 0.1312 0.8090 0.2504 0.043 Uiso 0.509(3) calc A 2 GR .
C21' C 0.0677(4) 0.8568(9) 0.3935(4) 0.0288(17) Uani 0.509(3) d A 2 . .
H21D H 0.0532 0.7883 0.4254 0.043 Uiso 0.509(3) calc A 2 GR .
H21E H 0.0305 0.9264 0.3746 0.043 Uiso 0.509(3) calc A 2 GR .
H21F H 0.1077 0.9136 0.4174 0.043 Uiso 0.509(3) calc A 2 GR .
C29' C 0.2927(5) 0.3223(16) 0.2753(6) 0.035(3) Uani 0.509(3) d A 2 . .
H29D H 0.3338 0.3410 0.3112 0.053 Uiso 0.509(3) calc A 2 GR .
H29E H 0.2950 0.3808 0.2348 0.053 Uiso 0.509(3) calc A 2 GR .
H29F H 0.2898 0.2152 0.2639 0.053 Uiso 0.509(3) calc A 2 GR .
C9' C 0.4283(4) 0.6081(9) 0.4573(4) 0.0322(18) Uani 0.509(3) d A 2 . .
H9'A H 0.4545 0.6044 0.5047 0.048 Uiso 0.509(3) calc A 2 GR .
H9'B H 0.4595 0.6017 0.4268 0.048 Uiso 0.509(3) calc A 2 GR .
H9'C H 0.3963 0.5237 0.4486 0.048 Uiso 0.509(3) calc A 2 GR .
C13' C 0.2794(4) 0.5837(9) 0.6596(4) 0.0315(18) Uani 0.509(3) d A 2 . .
H13D H 0.2684 0.4939 0.6312 0.047 Uiso 0.509(3) calc A 2 GR .
H13E H 0.2613 0.5728 0.7004 0.047 Uiso 0.509(3) calc A 2 GR .
H13F H 0.3289 0.5964 0.6730 0.047 Uiso 0.509(3) calc A 2 GR .
C14' C 0.1790(4) 0.7221(9) 0.5846(4) 0.0302(17) Uani 0.509(3) d A 2 . .
H14D H 0.1737 0.8195 0.5615 0.045 Uiso 0.509(3) calc A 2 GR .
H14E H 0.1482 0.7166 0.6156 0.045 Uiso 0.509(3) calc A 2 GR .
H14F H 0.1680 0.6416 0.5508 0.045 Uiso 0.509(3) calc A 2 GR .
C15' C 0.2754(4) 0.8684(8) 0.6580(4) 0.0295(17) Uani 0.509(3) d A 2 . .
H15D H 0.3236 0.8639 0.6818 0.044 Uiso 0.509(3) calc A 2 GR .
H15E H 0.2478 0.8952 0.6903 0.044 Uiso 0.509(3) calc A 2 GR .
H15F H 0.2693 0.9444 0.6220 0.044 Uiso 0.509(3) calc A 2 GR .
C11' C 0.3356(3) 0.7468(8) 0.3729(3) 0.0232(15) Uani 0.509(3) d A 2 . .
H11D H 0.3090 0.6536 0.3663 0.035 Uiso 0.509(3) calc A 2 GR .
H11E H 0.3587 0.7592 0.3356 0.035 Uiso 0.509(3) calc A 2 GR .
H11F H 0.3051 0.8322 0.3735 0.035 Uiso 0.509(3) calc A 2 GR .
C10' C 0.4167(4) 0.8921(8) 0.4660(4) 0.0278(17) Uani 0.509(3) d A 2 . .
H10D H 0.3773 0.9569 0.4654 0.042 Uiso 0.509(3) calc A 2 GR .
H10E H 0.4422 0.9309 0.4338 0.042 Uiso 0.509(3) calc A 2 GR .
H10F H 0.4464 0.8908 0.5119 0.042 Uiso 0.509(3) calc A 2 GR .
C30' C 0.1632(5) 0.3201(11) 0.2404(5) 0.032(2) Uani 0.509(3) d A 2 . .
H30D H 0.1596 0.2108 0.2353 0.049 Uiso 0.509(3) calc A 2 GR .
H30E H 0.1637 0.3658 0.1964 0.049 Uiso 0.509(3) calc A 2 GR .
H30F H 0.1241 0.3582 0.2564 0.049 Uiso 0.509(3) calc A 2 GR .

loop_
_atom_site_aniso_label
_atom_site_aniso_U_11
_atom_site_aniso_U_22
_atom_site_aniso_U_33
_atom_site_aniso_U_23
_atom_site_aniso_U_13
_atom_site_aniso_U_12
Fe1 0.0322(3) 0.0183(2) 0.0208(3) 0.0003(2) 0.0007(2) 0.0088(2)
Si1 0.0890(10) 0.0191(5) 0.0348(7) -0.0118(5) -0.0359(7) 0.0220(6)
N2 0.049(2) 0.066(3) 0.059(3) -0.050(2) -0.034(2) 0.037(2)
N3 0.0250(18) 0.0239(18) 0.077(3) 0.0218(17) -0.0192(17) -0.0080(14)
N4 0.059(2) 0.0185(16) 0.0369(19) -0.0034(15) -0.0107(17) 0.0119(17)
N5 0.083(3) 0.029(2) 0.055(3) -0.0089(18) -0.039(2) 0.019(2)
N1 0.145(4) 0.0204(18) 0.0208(19) 0.0048(15) -0.021(2) -0.022(2)
C26 0.0255(18) 0.0232(18) 0.0280(19) -0.0088(15) 0.0035(15) -0.0024(15)
C27 0.0275(19) 0.0223(18) 0.0179(17) -0.0013(14) 0.0004(14) -0.0062(14)
C17 0.0231(18) 0.0258(19) 0.0210(17) 0.0061(14) 0.0077(14) 0.0061(15)
C22 0.0183(17) 0.0209(18) 0.034(2) 0.0085(15) -0.0007(15) -0.0016(14)
C28 0.074(3) 0.027(2) 0.0224(19) -0.0070(16) 0.016(2) -0.017(2)
C6 0.027(2) 0.042(2) 0.037(2) 0.0163(19) 0.0011(17) 0.0029(18)
C24 0.052(3) 0.023(2) 0.040(2) 0.0125(17) 0.023(2) 0.0068(18)
C25 0.035(2) 0.0154(17) 0.035(2) 0.0015(15) -0.0018(17) 0.0038(15)
C7 0.033(2) 0.027(2) 0.032(2) 0.0057(16) 0.0103(17) 0.0059(17)
C1 0.084(4) 0.019(2) 0.031(2) -0.0064(17) -0.030(2) 0.025(2)
C4 0.118(5) 0.031(3) 0.062(3) -0.022(2) -0.055(3) 0.023(3)
C5 0.052(3) 0.046(3) 0.023(2) -0.0031(19) -0.0067(19) 0.000(2)
C2 0.066(3) 0.030(2) 0.025(2) -0.0061(17) -0.018(2) 0.017(2)
C23 0.032(2) 0.0233(19) 0.059(3) 0.0134(18) 0.024(2) 0.0064(16)
C12 0.040(3) 0.068(3) 0.069(3) -0.052(3) -0.024(2) 0.028(2)
C8 0.155(6) 0.023(2) 0.027(2) 0.0023(19) -0.011(3) -0.009(3)
C18 0.025(2) 0.029(2) 0.092(4) 0.030(2) -0.020(2) -0.0066(18)
C3 0.125(5) 0.034(3) 0.073(4) -0.027(3) -0.074(4) 0.037(3)
C33 0.031(4) 0.022(4) 0.033(4) 0.001(3) 0.009(4) 0.000(3)
C32 0.021(4) 0.043(5) 0.036(5) 0.001(4) 0.009(4) -0.004(3)
C31 0.022(5) 0.025(4) 0.017(4) 0.004(4) 0.009(4) 0.003(4)
C16 0.017(3) 0.014(3) 0.024(4) -0.005(3) 0.010(3) 0.000(3)
C21 0.061(6) 0.035(5) 0.035(5) 0.013(4) -0.031(4) -0.010(5)
C20 0.040(5) 0.080(7) 0.041(6) 0.036(6) 0.020(5) 0.040(5)
C19 0.034(7) 0.032(5) 0.028(5) 0.018(4) 0.000(6) -0.010(7)
C29 0.034(6) 0.032(5) 0.025(6) -0.003(5) 0.013(4) -0.001(5)
C30 0.042(6) 0.034(5) 0.021(4) -0.005(4) 0.010(5) -0.004(5)
C15 0.041(5) 0.058(6) 0.010(3) 0.006(4) 0.001(3) -0.009(5)
C14 0.046(5) 0.025(4) 0.050(5) -0.005(4) 0.032(4) -0.005(4)
C13 0.037(4) 0.028(4) 0.024(4) -0.003(3) 0.012(3) -0.011(3)
C9 0.023(4) 0.035(4) 0.035(4) -0.012(3) 0.014(3) -0.003(3)
C10 0.038(5) 0.026(4) 0.040(5) 0.007(4) 0.016(4) 0.008(4)
C11 0.027(4) 0.033(4) 0.035(4) -0.001(4) 0.008(3) -0.003(3)
C31' 0.017(4) 0.030(4) 0.018(4) 0.006(4) 0.003(3) -0.003(3)
C32' 0.024(5) 0.037(5) 0.040(5) 0.003(4) 0.003(4) -0.008(4)
C33' 0.034(4) 0.040(5) 0.025(4) 0.008(4) 0.010(3) -0.009(4)
C16' 0.025(4) 0.010(3) 0.024(3) 0.003(3) 0.001(3) 0.006(3)
C20' 0.022(4) 0.025(4) 0.026(4) 0.004(3) -0.004(3) 0.005(3)
C19' 0.021(5) 0.036(5) 0.028(5) 0.006(4) 0.001(5) 0.001(6)
C21' 0.029(4) 0.028(4) 0.026(4) 0.003(3) 0.002(3) 0.014(3)
C29' 0.044(7) 0.036(5) 0.028(6) -0.006(5) 0.012(5) 0.004(6)
C9' 0.025(4) 0.034(4) 0.040(5) -0.001(3) 0.013(3) 0.006(3)
C13' 0.037(4) 0.040(5) 0.020(4) 0.007(4) 0.012(3) 0.001(4)
C14' 0.023(4) 0.036(4) 0.035(4) -0.001(3) 0.014(3) 0.002(3)
C15' 0.035(4) 0.037(4) 0.021(4) -0.009(3) 0.013(3) -0.003(3)
C11' 0.025(4) 0.026(4) 0.022(4) 0.002(3) 0.013(3) -0.003(3)
C10' 0.026(4) 0.032(4) 0.027(4) 0.003(3) 0.010(3) -0.006(3)
C30' 0.043(6) 0.027(5) 0.025(4) -0.005(4) 0.005(4) -0.006(4)

loop_
_atom_type_symbol
_atom_type_description
_atom_type_scat_dispersion_real
_atom_type_scat_dispersion_imag
_atom_type_scat_source
C C 0.0033 0.0016 'International Tables Vol C Tables 4.2.6.8 and 6.1.1.4'
H H 0.0000 0.0000 'International Tables Vol C Tables 4.2.6.8 and 6.1.1.4'
Fe Fe 0.3463 0.8444 'International Tables Vol C Tables 4.2.6.8 and 6.1.1.4'
N N 0.0061 0.0033 'International Tables Vol C Tables 4.2.6.8 and 6.1.1.4'
Si Si 0.0817 0.0704 'International Tables Vol C Tables 4.2.6.8 and 6.1.1.4'

loop_
_geom_angle_atom_site_label_1
_geom_angle_atom_site_label_2
_geom_angle_atom_site_label_3
_geom_angle
N4 Fe1 Si1 85.91(11)
N4 Fe1 C26 114.88(15)
N4 Fe1 C27 142.87(16)
N4 Fe1 C22 173.06(14)
N4 Fe1 C24 114.02(17)
N4 Fe1 C25 103.10(14)
N4 Fe1 C23 141.98(18)
C26 Fe1 Si1 137.23(11)
C26 Fe1 C27 38.87(13)
C26 Fe1 C23 84.13(15)
C27 Fe1 Si1 102.35(10)
C22 Fe1 Si1 87.15(10)
C22 Fe1 C26 70.70(14)
C22 Fe1 C27 39.60(14)
C22 Fe1 C24 71.27(15)
C22 Fe1 C25 83.83(14)
C22 Fe1 C23 40.09(15)
C24 Fe1 Si1 136.85(12)
C24 Fe1 C26 70.47(15)
C24 Fe1 C27 84.57(15)
C24 Fe1 C25 38.65(15)
C24 Fe1 C23 38.89(14)
C25 Fe1 Si1 170.98(11)
C25 Fe1 C26 38.89(14)
C25 Fe1 C27 70.77(14)
C25 Fe1 C23 70.40(15)
C23 Fe1 Si1 102.24(11)
C23 Fe1 C27 72.22(16)
Fe1 Si1 C1 129.03(11)
N2 Si1 Fe1 122.90(17)
N2 Si1 N1 69.5(2)
N2 Si1 C1 34.48(19)
N2 Si1 C16 114.0(2)
N2 Si1 C16' 98.6(2)
N1 Si1 Fe1 124.63(16)
N1 Si1 C1 35.37(19)
N1 Si1 C16 91.8(2)
N1 Si1 C16' 117.5(2)
C16 Si1 Fe1 119.6(2)
C16 Si1 C1 109.0(2)
C16 Si1 C16' 35.6(3)
C16' Si1 Fe1 113.25(19)
C16' Si1 C1 115.1(2)
C1 N2 Si1 92.3(3)
C1 N2 C12 130.1(4)
C12 N2 Si1 136.2(4)
C17 N3 C22 129.0(3)
N5 N4 Fe1 174.8(3)
C1 N1 Si1 91.3(4)
C1 N1 C8 131.8(5)
C8 N1 Si1 136.8(3)
Fe1 C26 H26 132.3
C27 C26 Fe1 71.0(2)
C27 C26 H26 119.5
C25 C26 Fe1 70.3(2)
C25 C26 H26 119.5
C25 C26 C27 121.0(3)
C26 C27 Fe1 70.12(19)
C26 C27 C22 117.6(3)
C26 C27 C28 121.4(3)
C22 C27 Fe1 68.3(2)
C22 C27 C28 120.7(3)
C28 C27 Fe1 139.0(3)
N3 C17 C18 120.6(3)
N3 C17 C16 123.5(4)
N3 C17 C16' 120.9(4)
C18 C17 C16 111.3(3)
C16' C17 C18 112.9(4)
C16' C17 C16 45.6(4)
N3 C22 Fe1 136.3(3)
N3 C22 C27 119.3(3)
N3 C22 C23 118.5(3)
C27 C22 Fe1 72.07(19)
C27 C22 C23 121.9(3)
C23 C22 Fe1 71.6(2)
C27 C28 H28 110.3
C27 C28 H28A 106.6
C27 C28 C29 107.1(5)
C27 C28 C30' 102.8(5)
H28 C28 H28A 12.2
C29 C28 H28 110.3
C29 C28 H28A 101.3
C30 C28 C27 114.3(5)
C30 C28 H28 110.3
C30 C28 H28A 121.6
C30 C28 C29 104.3(6)
C30 C28 C30' 26.6(4)
C29' C28 C27 121.8(6)
C29' C28 H28 112.2
C29' C28 H28A 106.6
C29' C28 C29 19.7(6)
C29' C28 C30 85.6(6)
C29' C28 C30' 111.6(6)
C30' C28 H28 94.4
C30' C28 H28A 106.6
C30' C28 C29 130.8(5)
C7 C6 H6 119.8
C5 C6 H6 119.8
C5 C6 C7 120.4(4)
Fe1 C24 H24 131.5
C25 C24 Fe1 70.7(2)
C25 C24 H24 119.6
C25 C24 C23 120.9(4)
C23 C24 Fe1 71.1(2)
C23 C24 H24 119.6
Fe1 C25 H25 131.9
C26 C25 Fe1 70.8(2)
C26 C25 H25 119.6
C24 C25 Fe1 70.7(2)
C24 C25 C26 120.9(3)
C24 C25 H25 119.6
C6 C7 H7 120.1
C2 C7 C6 119.9(4)
C2 C7 H7 120.1
N2 C1 Si1 53.2(2)
N2 C1 N1 106.0(4)
N2 C1 C2 128.1(5)
N1 C1 Si1 53.4(3)
N1 C1 C2 125.7(6)
C2 C1 Si1 170.3(3)
C5 C4 H4 120.2
C5 C4 C3 119.7(4)
C3 C4 H4 120.2
C6 C5 H5 120.0
C4 C5 C6 120.0(4)
C4 C5 H5 120.0
C7 C2 C1 118.9(4)
C7 C2 C3 119.3(4)
C3 C2 C1 121.9(4)
C22 C23 Fe1 68.3(2)
C22 C23 C31 112.7(4)
C22 C23 C31' 126.3(4)
C24 C23 Fe1 70.0(2)
C24 C23 C22 117.8(3)
C24 C23 C31 126.6(5)
C24 C23 C31' 115.6(4)
C31 C23 Fe1 149.3(4)
C31 C23 C31' 25.3(3)
C31' C23 Fe1 128.1(4)
N2 C12 C15 119.8(4)
N2 C12 C14 120.4(6)
N2 C12 C13 112.8(4)
N2 C12 C15' 103.7(5)
C15 C12 C13 92.4(5)
C14 C12 C15 106.1(6)
C14 C12 C13 100.2(5)
C14 C12 C15' 49.1(4)
C13' C12 N2 103.0(5)
C13' C12 C15 38.3(5)
C13' C12 C14 136.0(7)
C13' C12 C13 66.6(5)
C13' C12 C14' 127.4(7)
C13' C12 C15' 116.5(5)
C14' C12 N2 94.0(4)
C14' C12 C15 143.9(6)
C14' C12 C14 60.5(5)
C14' C12 C13 60.9(4)
C14' C12 C15' 106.8(5)
C15' C12 C15 78.7(5)
C15' C12 C13 141.8(5)
N1 C8 C9 116.9(5)
N1 C8 C10 120.7(5)
N1 C8 C11 118.4(4)
N1 C8 C11' 94.5(5)
C9 C8 C11 93.4(5)
C9 C8 C11' 65.9(4)
C10 C8 C9 105.7(5)
C10 C8 C11 97.0(5)
C10 C8 C11' 66.8(4)
C9' C8 N1 98.7(5)
C9' C8 C9 51.0(5)
C9' C8 C10 140.6(7)
C9' C8 C11 59.5(5)
C9' C8 C11' 114.5(5)
C9' C8 C10' 129.1(7)
C11' C8 C11 146.8(6)
C10' C8 N1 103.7(5)
C10' C8 C9 139.1(6)
C10' C8 C10 44.4(4)
C10' C8 C11 69.6(5)
C10' C8 C11' 108.6(5)
C17 C18 C21 105.2(4)
C17 C18 C19 102.4(5)
C17 C18 C21' 98.7(4)
C21 C18 C21' 143.3(5)
C20 C18 C17 126.3(6)
C20 C18 C21 109.6(7)
C20 C18 C19 114.6(8)
C20 C18 C20' 70.9(6)
C20 C18 C19' 100.1(8)
C20 C18 C21' 34.5(5)
C19 C18 C21 93.6(7)
C19 C18 C21' 108.1(7)
C20' C18 C17 109.5(4)
C20' C18 C21 46.7(4)
C20' C18 C19 133.9(6)
C20' C18 C21' 99.2(5)
C19' C18 C17 121.2(5)
C19' C18 C21 87.6(7)
C19' C18 C19 18.8(6)
C19' C18 C20' 119.4(6)
C19' C18 C21' 103.4(7)
C4 C3 C2 120.7(4)
C4 C3 H3 119.6
C2 C3 H3 119.6
C23 C31 H31 106.7
C33 C31 C23 109.1(6)
C33 C31 H31 106.7
C32 C31 C23 117.3(7)
C32 C31 C33 109.8(7)
C32 C31 H31 106.7
Si1 C16 H16A 109.8
Si1 C16 H16B 109.8
C17 C16 Si1 109.2(4)
C17 C16 H16A 109.8
C17 C16 H16B 109.8
H16A C16 H16B 108.3
C18 C21 H21A 109.5
C18 C21 H21B 109.5
C18 C21 H21C 109.5
C18 C20 H20A 109.5
C18 C20 H20B 109.5
C18 C20 H20C 109.5
C18 C19 H19A 109.5
C18 C19 H19B 109.5
C18 C19 H19C 109.5
C28 C29 H29A 109.5
C28 C29 H29B 109.5
C28 C29 H29C 109.5
C28 C30 H30A 109.5
C28 C30 H30B 109.5
C28 C30 H30C 109.5
C12 C15 H15A 109.5
C12 C15 H15B 109.5
C12 C15 H15C 109.5
C12 C14 H14A 109.5
C12 C14 H14B 109.5
C12 C14 H14C 109.5
C12 C13 H13A 109.5
C12 C13 H13B 109.5
C12 C13 H13C 109.5
C8 C9 H9A 109.5
C8 C9 H9B 109.5
C8 C9 H9C 109.5
C8 C10 H10A 109.5
C8 C10 H10B 109.5
C8 C10 H10C 109.5
C8 C11 H11A 109.5
C8 C11 H11B 109.5
C8 C11 H11C 109.5
C23 C31' H31' 108.0
C32' C31' C23 102.0(6)
C32' C31' H31' 108.0
C33' C31' C23 119.6(6)
C33' C31' H31' 108.0
C33' C31' C32' 110.8(7)
C31' C32' H32D 109.5
C31' C32' H32E 109.5
C31' C32' H32F 109.5
H32D C32' H32E 109.5
H32D C32' H32F 109.5
H32E C32' H32F 109.5
C31' C33' H33D 109.5
C31' C33' H33E 109.5
C31' C33' H33F 109.5
H33D C33' H33E 109.5
H33D C33' H33F 109.5
H33E C33' H33F 109.5
Si1 C16' H16C 108.4
Si1 C16' H16D 108.4
C17 C16' Si1 115.6(4)
C17 C16' H16C 108.4
C17 C16' H16D 108.4
H16C C16' H16D 107.4
C18 C20' H20D 109.5
C18 C20' H20E 109.5
C18 C20' H20F 109.5
H20D C20' H20E 109.5
H20D C20' H20F 109.5
H20E C20' H20F 109.5
C18 C19' H19D 109.5
C18 C19' H19E 109.5
C18 C19' H19F 109.5
H19D C19' H19E 109.5
H19D C19' H19F 109.5
H19E C19' H19F 109.5
C18 C21' H21D 109.5
C18 C21' H21E 109.5
C18 C21' H21F 109.5
H21D C21' H21E 109.5
H21D C21' H21F 109.5
H21E C21' H21F 109.5
C28 C29' H29D 109.5
C28 C29' H29E 109.5
C28 C29' H29F 109.5
H29D C29' H29E 109.5
H29D C29' H29F 109.5
H29E C29' H29F 109.5
C8 C9' H9'A 109.5
C8 C9' H9'B 109.5
C8 C9' H9'C 109.5
H9'A C9' H9'B 109.5
H9'A C9' H9'C 109.5
H9'B C9' H9'C 109.5
C12 C13' H13D 109.5
C12 C13' H13E 109.5
C12 C13' H13F 109.5
H13D C13' H13E 109.5
H13D C13' H13F 109.5
H13E C13' H13F 109.5
C12 C14' H14D 109.5
C12 C14' H14E 109.5
C12 C14' H14F 109.5
H14D C14' H14E 109.5
H14D C14' H14F 109.5
H14E C14' H14F 109.5
C12 C15' H15D 109.5
C12 C15' H15E 109.5
C12 C15' H15F 109.5
H15D C15' H15E 109.5
H15D C15' H15F 109.5
H15E C15' H15F 109.5
C8 C11' H11D 109.5
C8 C11' H11E 109.5
C8 C11' H11F 109.5
H11D C11' H11E 109.5
H11D C11' H11F 109.5
H11E C11' H11F 109.5
C8 C10' H10D 109.5
C8 C10' H10E 109.5
C8 C10' H10F 109.5
H10D C10' H10E 109.5
H10D C10' H10F 109.5
H10E C10' H10F 109.5
C28 C30' H30D 109.5
C28 C30' H30E 109.5
C28 C30' H30F 109.5
H30D C30' H30E 109.5
H30D C30' H30F 109.5
H30E C30' H30F 109.5

loop_
_geom_bond_atom_site_label_1
_geom_bond_atom_site_label_2
_geom_bond_distance
Fe1 Si1 2.1633(17)
Fe1 N4 1.759(3)
Fe1 C26 2.112(4)
Fe1 C27 2.124(3)
Fe1 C22 2.075(4)
Fe1 C24 2.105(4)
Fe1 C25 2.105(4)
Fe1 C23 2.120(4)
Si1 N2 1.857(4)
Si1 N1 1.859(5)
Si1 C1 2.316(5)
Si1 C16 1.912(7)
Si1 C16' 1.985(6)
N2 C1 1.312(7)
N2 C12 1.474(7)
N3 C17 1.251(5)
N3 C22 1.419(4)
N4 N5 1.133(4)
N1 C1 1.341(6)
N1 C8 1.469(8)
C26 H26 0.9300
C26 C27 1.410(5)
C26 C25 1.404(5)
C27 C22 1.423(5)
C27 C28 1.511(5)
C17 C18 1.513(5)
C17 C16 1.628(7)
C17 C16' 1.411(7)
C22 C23 1.438(5)
C28 H28 0.9800
C28 H28A 0.9800
C28 C29 1.704(12)
C28 C30 1.462(10)
C28 C29' 1.342(12)
C28 C30' 1.661(10)
C6 H6 0.9300
C6 C7 1.386(5)
C6 C5 1.369(6)
C24 H24 0.9300
C24 C25 1.393(5)
C24 C23 1.406(5)
C25 H25 0.9300
C7 H7 0.9300
C7 C2 1.363(5)
C1 C2 1.485(6)
C4 H4 0.9300
C4 C5 1.361(6)
C4 C3 1.377(6)
C5 H5 0.9300
C2 C3 1.381(6)
C23 C31 1.545(9)
C23 C31' 1.556(9)
C12 C15 1.661(8)
C12 C14 1.478(9)
C12 C13 1.765(9)
C12 C13' 1.314(9)
C12 C14' 1.468(8)
C12 C15' 1.603(8)
C8 C9 1.619(8)
C8 C10 1.522(9)
C8 C11 1.798(10)
C8 C9' 1.327(9)
C8 C11' 1.625(8)
C8 C10' 1.439(8)
C18 C21 1.738(10)
C18 C20 1.295(9)
C18 C19 1.666(13)
C18 C20' 1.492(8)
C18 C19' 1.374(14)
C18 C21' 1.789(9)
C3 H3 0.9300
C33 H33A 0.9600
C33 H33B 0.9600
C33 H33C 0.9600
C33 C31 1.526(11)
C32 H32A 0.9600
C32 H32B 0.9600
C32 H32C 0.9600
C32 C31 1.521(11)
C31 H31 0.9800
C16 H16A 0.9700
C16 H16B 0.9700
C21 H21A 0.9600
C21 H21B 0.9600
C21 H21C 0.9600
C20 H20A 0.9600
C20 H20B 0.9600
C20 H20C 0.9600
C19 H19A 0.9600
C19 H19B 0.9600
C19 H19C 0.9600
C29 H29A 0.9600
C29 H29B 0.9600
C29 H29C 0.9600
C30 H30A 0.9600
C30 H30B 0.9600
C30 H30C 0.9600
C15 H15A 0.9600
C15 H15B 0.9600
C15 H15C 0.9600
C14 H14A 0.9600
C14 H14B 0.9600
C14 H14C 0.9600
C13 H13A 0.9600
C13 H13B 0.9600
C13 H13C 0.9600
C9 H9A 0.9600
C9 H9B 0.9600
C9 H9C 0.9600
C10 H10A 0.9600
C10 H10B 0.9600
C10 H10C 0.9600
C11 H11A 0.9600
C11 H11B 0.9600
C11 H11C 0.9600
C31' H31' 0.9800
C31' C32' 1.526(10)
C31' C33' 1.525(10)
C32' H32D 0.9600
C32' H32E 0.9600
C32' H32F 0.9600
C33' H33D 0.9600
C33' H33E 0.9600
C33' H33F 0.9600
C16' H16C 0.9700
C16' H16D 0.9700
C20' H20D 0.9600
C20' H20E 0.9600
C20' H20F 0.9600
C19' H19D 0.9600
C19' H19E 0.9600
C19' H19F 0.9600
C21' H21D 0.9600
C21' H21E 0.9600
C21' H21F 0.9600
C29' H29D 0.9600
C29' H29E 0.9600
C29' H29F 0.9600
C9' H9'A 0.9600
C9' H9'B 0.9600
C9' H9'C 0.9600
C13' H13D 0.9600
C13' H13E 0.9600
C13' H13F 0.9600
C14' H14D 0.9600
C14' H14E 0.9600
C14' H14F 0.9600
C15' H15D 0.9600
C15' H15E 0.9600
C15' H15F 0.9600
C11' H11D 0.9600
C11' H11E 0.9600
C11' H11F 0.9600
C10' H10D 0.9600
C10' H10E 0.9600
C10' H10F 0.9600
C30' H30D 0.9600
C30' H30E 0.9600
C30' H30F 0.9600

loop_
_geom_torsion_atom_site_label_1
_geom_torsion_atom_site_label_2
_geom_torsion_atom_site_label_3
_geom_torsion_atom_site_label_4
_geom_torsion
Fe1 Si1 N2 C1 112.5(3)
Fe1 Si1 N2 C12 -54.1(5)
Fe1 Si1 N1 C1 -110.4(3)
Fe1 Si1 N1 C8 65.1(5)
Fe1 Si1 C1 N2 -93.1(3)
Fe1 Si1 C1 N1 97.0(3)
Fe1 Si1 C1 C2 9(3)
Fe1 Si1 C16 C17 41.8(4)
Fe1 Si1 C16' C17 -45.9(5)
Fe1 C26 C27 C22 -50.8(3)
Fe1 C26 C27 C28 136.0(3)
Fe1 C26 C25 C24 52.0(3)
Fe1 C27 C22 N3 133.6(3)
Fe1 C27 C22 C23 -53.8(3)
Fe1 C27 C28 C29 63.5(7)
Fe1 C27 C28 C30 178.5(5)
Fe1 C27 C28 C29' 78.1(8)
Fe1 C27 C28 C30' -156.2(5)
Fe1 C22 C23 C24 -51.3(3)
Fe1 C22 C23 C31 146.8(5)
Fe1 C22 C23 C31' 122.1(5)
Fe1 C24 C25 C26 -52.0(3)
Fe1 C24 C23 C22 50.5(3)
Fe1 C24 C23 C31 -150.4(6)
Fe1 C24 C23 C31' -123.6(5)
Fe1 C23 C31 C33 -85.5(10)
Fe1 C23 C31 C32 148.9(7)
Fe1 C23 C31' C32' 177.2(4)
Fe1 C23 C31' C33' -60.2(9)
Si1 Fe1 N4 N5 8(5)
Si1 Fe1 C26 C27 -32.9(3)
Si1 Fe1 C26 C25 -167.51(18)
Si1 Fe1 C27 C26 157.8(2)
Si1 Fe1 C27 C22 -69.9(2)
Si1 Fe1 C27 C28 42.4(4)
Si1 Fe1 C22 N3 -0.6(4)
Si1 Fe1 C22 C27 113.33(19)
Si1 Fe1 C22 C23 -112.9(2)
Si1 Fe1 C24 C25 168.03(18)
Si1 Fe1 C24 C23 34.0(3)
Si1 Fe1 C25 C26 69.4(9)
Si1 Fe1 C25 C24 -64.8(9)
Si1 Fe1 C23 C22 70.3(2)
Si1 Fe1 C23 C24 -156.9(2)
Si1 Fe1 C23 C31 -27.9(8)
Si1 Fe1 C23 C31' -49.5(5)
Si1 N2 C1 N1 8.4(3)
Si1 N2 C1 C2 -168.0(4)
Si1 N2 C12 C15 116.9(5)
Si1 N2 C12 C14 -108.1(6)
Si1 N2 C12 C13 9.9(6)
Si1 N2 C12 C13' 79.7(6)
Si1 N2 C12 C14' -50.2(6)
Si1 N2 C12 C15' -158.5(4)
Si1 N1 C1 N2 -8.4(3)
Si1 N1 C1 C2 168.1(3)
Si1 N1 C8 C9 -26.1(8)
Si1 N1 C8 C10 104.8(6)
Si1 N1 C8 C11 -136.5(5)
Si1 N1 C8 C9' -76.5(6)
Si1 N1 C8 C11' 39.2(6)
Si1 N1 C8 C10' 149.5(5)
Si1 C1 C2 C7 -2(3)
Si1 C1 C2 C3 177(2)
N2 Si1 N1 C1 6.1(3)
N2 Si1 N1 C8 -178.3(5)
N2 Si1 C1 N1 -169.9(4)
N2 Si1 C1 C2 102(3)
N2 Si1 C16 C17 -117.6(4)
N2 Si1 C16' C17 -177.5(4)
N2 C1 C2 C7 92.3(6)
N2 C1 C2 C3 -88.0(7)
N3 C17 C18 C21 -25.5(6)
N3 C17 C18 C20 103.7(9)
N3 C17 C18 C19 -122.7(7)
N3 C17 C18 C20' 23.5(7)
N3 C17 C18 C19' -122.0(9)
N3 C17 C18 C21' 126.5(5)
N3 C17 C16 Si1 -44.6(6)
N3 C17 C16' Si1 49.8(6)
N3 C22 C23 Fe1 -133.3(3)
N3 C22 C23 C24 175.4(4)
N3 C22 C23 C31 13.5(6)
N3 C22 C23 C31' -11.2(7)
N4 Fe1 Si1 N2 -42.8(2)
N4 Fe1 Si1 N1 43.8(2)
N4 Fe1 Si1 C1 -0.5(3)
N4 Fe1 Si1 C16 159.7(3)
N4 Fe1 Si1 C16' -161.0(3)
N4 Fe1 C26 C27 -145.6(2)
N4 Fe1 C26 C25 79.8(3)
N4 Fe1 C27 C26 58.1(3)
N4 Fe1 C27 C22 -169.5(2)
N4 Fe1 C27 C28 -57.2(5)
N4 Fe1 C22 N3 0.9(17)
N4 Fe1 C22 C27 114.8(14)
N4 Fe1 C22 C23 -111.4(14)
N4 Fe1 C24 C25 -80.8(3)
N4 Fe1 C24 C23 145.2(2)
N4 Fe1 C25 C26 -113.5(2)
N4 Fe1 C25 C24 112.2(3)
N4 Fe1 C23 C22 169.5(2)
N4 Fe1 C23 C24 -57.8(3)
N4 Fe1 C23 C31 71.2(8)
N4 Fe1 C23 C31' 49.6(6)
N1 Si1 N2 C1 -6.2(3)
N1 Si1 N2 C12 -172.9(5)
N1 Si1 C1 N2 169.9(4)
N1 Si1 C1 C2 -88(3)
N1 Si1 C16 C17 174.0(4)
N1 Si1 C16' C17 111.2(4)
N1 C1 C2 C7 -83.4(6)
N1 C1 C2 C3 96.3(7)
C26 Fe1 Si1 N2 -165.8(2)
C26 Fe1 Si1 N1 -79.2(2)
C26 Fe1 Si1 C1 -123.4(3)
C26 Fe1 Si1 C16 36.7(3)
C26 Fe1 Si1 C16' 76.1(3)
C26 Fe1 N4 N5 149(5)
C26 Fe1 C27 C22 132.3(3)
C26 Fe1 C27 C28 -115.4(5)
C26 Fe1 C22 N3 -143.3(5)
C26 Fe1 C22 C27 -29.4(2)
C26 Fe1 C22 C23 104.4(2)
C26 Fe1 C24 C25 28.5(2)
C26 Fe1 C24 C23 -105.5(3)
C26 Fe1 C25 C24 -134.2(3)
C26 Fe1 C23 C22 -66.8(2)
C26 Fe1 C23 C24 65.9(2)
C26 Fe1 C23 C31 -165.0(8)
C26 Fe1 C23 C31' 173.3(5)
C26 C27 C22 Fe1 51.7(3)
C26 C27 C22 N3 -174.8(3)
C26 C27 C22 C23 -2.1(5)
C26 C27 C28 C29 -31.9(6)
C26 C27 C28 C30 83.1(6)
C26 C27 C28 C29' -17.4(8)
C26 C27 C28 C30' 108.4(5)
C27 Fe1 Si1 N2 173.8(2)
C27 Fe1 Si1 N1 -99.58(19)
C27 Fe1 Si1 C1 -143.9(2)
C27 Fe1 Si1 C16 16.3(3)
C27 Fe1 Si1 C16' 55.6(3)
C27 Fe1 N4 N5 113(5)
C27 Fe1 C26 C25 -134.6(3)
C27 Fe1 C22 N3 -113.9(5)
C27 Fe1 C22 C23 133.8(3)
C27 Fe1 C24 C25 65.7(2)
C27 Fe1 C24 C23 -68.2(3)
C27 Fe1 C25 C26 28.2(2)
C27 Fe1 C25 C24 -106.0(3)
C27 Fe1 C23 C22 -28.9(2)
C27 Fe1 C23 C24 103.8(3)
C27 Fe1 C23 C31 -127.1(8)
C27 Fe1 C23 C31' -148.8(5)
C27 C26 C25 Fe1 -51.8(3)
C27 C26 C25 C24 0.2(5)
C27 C22 C23 Fe1 54.0(3)
C27 C22 C23 C24 2.7(6)
C27 C22 C23 C31 -159.2(5)
C27 C22 C23 C31' 176.0(5)
C17 N3 C22 Fe1 0.3(7)
C17 N3 C22 C27 -94.0(6)
C17 N3 C22 C23 93.1(5)
C22 Fe1 Si1 N2 137.0(2)
C22 Fe1 Si1 N1 -136.39(19)
C22 Fe1 Si1 C1 179.3(2)
C22 Fe1 Si1 C16 -20.5(3)
C22 Fe1 Si1 C16' 18.8(2)
C22 Fe1 N4 N5 6(6)
C22 Fe1 C26 C27 30.0(2)
C22 Fe1 C26 C25 -104.7(2)
C22 Fe1 C27 C26 -132.3(3)
C22 Fe1 C27 C28 112.3(5)
C22 Fe1 C24 C25 104.0(3)
C22 Fe1 C24 C23 -30.0(2)
C22 Fe1 C25 C26 66.7(2)
C22 Fe1 C25 C24 -67.5(2)
C22 Fe1 C23 C24 132.7(3)
C22 Fe1 C23 C31 -98.2(8)
C22 Fe1 C23 C31' -119.9(5)
C22 N3 C17 C18 -179.9(4)
C22 N3 C17 C16 26.2(7)
C22 N3 C17 C16' -28.2(7)
C22 C27 C28 C29 155.1(5)
C22 C27 C28 C30 -89.9(6)
C22 C27 C28 C29' 169.6(7)
C22 C27 C28 C30' -64.6(5)
C22 C23 C31 C33 -170.9(5)
C22 C23 C31 C32 63.5(8)
C22 C23 C31' C32' 87.7(7)
C22 C23 C31' C33' -149.8(6)
C28 C27 C22 Fe1 -135.1(3)
C28 C27 C22 N3 -1.5(5)
C28 C27 C22 C23 171.2(3)
C6 C7 C2 C1 -179.8(4)
C6 C7 C2 C3 0.5(7)
C24 Fe1 Si1 N2 78.6(3)
C24 Fe1 Si1 N1 165.2(2)
C24 Fe1 Si1 C1 120.9(3)
C24 Fe1 Si1 C16 -79.0(3)
C24 Fe1 Si1 C16' -39.6(3)
C24 Fe1 N4 N5 -133(5)
C24 Fe1 C26 C27 106.3(2)
C24 Fe1 C26 C25 -28.3(2)
C24 Fe1 C27 C26 -65.4(2)
C24 Fe1 C27 C22 67.0(2)
C24 Fe1 C27 C28 179.3(4)
C24 Fe1 C22 N3 141.4(5)
C24 Fe1 C22 C27 -104.7(2)
C24 Fe1 C22 C23 29.1(2)
C24 Fe1 C25 C26 134.2(3)
C24 Fe1 C23 C22 -132.7(3)
C24 Fe1 C23 C31 129.0(9)
C24 Fe1 C23 C31' 107.4(6)
C24 C23 C31 C33 29.1(9)
C24 C23 C31 C32 -96.5(8)
C24 C23 C31' C32' -98.9(6)
C24 C23 C31' C33' 23.7(9)
C25 Fe1 Si1 N2 134.3(8)
C25 Fe1 Si1 N1 -139.1(8)
C25 Fe1 Si1 C1 176.6(8)
C25 Fe1 Si1 C16 -23.3(9)
C25 Fe1 Si1 C16' 16.1(9)
C25 Fe1 N4 N5 -172(5)
C25 Fe1 C26 C27 134.6(3)
C25 Fe1 C27 C26 -28.3(2)
C25 Fe1 C27 C22 104.1(2)
C25 Fe1 C27 C28 -143.6(5)
C25 Fe1 C22 N3 179.0(4)
C25 Fe1 C22 C27 -67.1(2)
C25 Fe1 C22 C23 66.7(2)
C25 Fe1 C24 C23 -134.0(4)
C25 Fe1 C23 C22 -104.2(2)
C25 Fe1 C23 C24 28.5(2)
C25 Fe1 C23 C31 157.5(8)
C25 Fe1 C23 C31' 135.9(5)
C25 C26 C27 Fe1 51.4(3)
C25 C26 C27 C22 0.6(5)
C25 C26 C27 C28 -172.6(3)
C25 C24 C23 Fe1 -52.3(4)
C25 C24 C23 C22 -1.8(6)
C25 C24 C23 C31 157.3(6)
C25 C24 C23 C31' -175.9(5)
C7 C6 C5 C4 -1.0(7)
C7 C2 C3 C4 -1.2(10)
C1 Si1 N2 C12 -166.6(6)
C1 Si1 N1 C8 175.6(6)
C1 Si1 C16 C17 -154.3(3)
C1 Si1 C16' C17 150.7(4)
C1 N2 C12 C15 -45.5(8)
C1 N2 C12 C14 89.5(7)
C1 N2 C12 C13 -152.5(5)
C1 N2 C12 C13' -82.7(7)
C1 N2 C12 C14' 147.4(5)
C1 N2 C12 C15' 39.1(6)
C1 N1 C8 C9 148.0(5)
C1 N1 C8 C10 -81.2(7)
C1 N1 C8 C11 37.5(7)
C1 N1 C8 C9' 97.5(6)
C1 N1 C8 C11' -146.8(5)
C1 N1 C8 C10' -36.4(7)
C1 C2 C3 C4 179.1(6)
C5 C6 C7 C2 0.6(6)
C5 C4 C3 C2 0.8(11)
C23 Fe1 Si1 N2 99.6(2)
C23 Fe1 Si1 N1 -173.77(19)
C23 Fe1 Si1 C1 141.9(2)
C23 Fe1 Si1 C16 -57.9(3)
C23 Fe1 Si1 C16' -18.6(3)
C23 Fe1 N4 N5 -97(5)
C23 Fe1 C26 C27 68.8(2)
C23 Fe1 C26 C25 -65.8(2)
C23 Fe1 C27 C26 -103.1(2)
C23 Fe1 C27 C22 29.2(2)
C23 Fe1 C27 C28 141.5(5)
C23 Fe1 C22 N3 112.3(5)
C23 Fe1 C22 C27 -133.8(3)
C23 Fe1 C24 C25 134.0(4)
C23 Fe1 C25 C26 105.6(2)
C23 Fe1 C25 C24 -28.7(2)
C23 C24 C25 Fe1 52.5(4)
C23 C24 C25 C26 0.4(6)
C12 N2 C1 Si1 167.9(6)
C12 N2 C1 N1 176.4(4)
C12 N2 C1 C2 0.0(8)
C8 N1 C1 Si1 -175.9(6)
C8 N1 C1 N2 175.6(5)
C8 N1 C1 C2 -7.9(7)
C18 C17 C16 Si1 159.3(4)
C18 C17 C16' Si1 -156.5(3)
C3 C4 C5 C6 0.3(9)
C31 C23 C31' C32' 23.3(11)
C31 C23 C31' C33' 145.8(18)
C16 Si1 N2 C1 -88.8(3)
C16 Si1 N2 C12 104.5(5)
C16 Si1 N1 C1 121.1(3)
C16 Si1 N1 C8 -63.3(5)
C16 Si1 C1 N2 105.1(3)
C16 Si1 C1 N1 -64.8(3)
C16 Si1 C1 C2 -153(3)
C16 Si1 C16' C17 62.9(5)
C16 C17 C18 C21 131.4(5)
C16 C17 C18 C20 -99.5(8)
C16 C17 C18 C19 34.2(7)
C16 C17 C18 C20' -179.7(5)
C16 C17 C18 C19' 34.9(9)
C16 C17 C18 C21' -76.6(5)
C16 C17 C16' Si1 -58.5(5)
C31' C23 C31 C33 -42.8(11)
C31' C23 C31 C32 -168.4(18)
C16' Si1 N2 C1 -122.5(3)
C16' Si1 N2 C12 70.9(5)
C16' Si1 N1 C1 95.3(3)
C16' Si1 N1 C8 -89.1(5)
C16' Si1 C1 N2 67.1(4)
C16' Si1 C1 N1 -102.8(4)
C16' Si1 C1 C2 169(3)
C16' Si1 C16 C17 -47.4(4)
C16' C17 C18 C21 -179.2(5)
C16' C17 C18 C20 -50.1(9)
C16' C17 C18 C19 83.6(7)
C16' C17 C18 C20' -130.3(6)
C16' C17 C18 C19' 84.3(9)
C16' C17 C18 C21' -27.2(5)
C16' C17 C16 Si1 57.7(4)
